data_2007828
loop_
_publ_author_name
'Nor Aziyah Bakhari'
'Sam Teng Wah'
'Kandasamy Chinnakali'
'Hoong-Kun Fun'
'Ibrahim Abdul Razak'

_publ_section_title
;
 Fibleucin from <i>Fibraurea chloroleuca</i> Miers
;
_journal_issue 11
_journal_name_full 'Acta Crystallographica Section C'
_journal_page_first 1649
_journal_page_last 1651
_journal_paper_doi 10.1107/S0108270198007069
_journal_volume 54
_journal_year 1998
_chemical_formula_sum 'C20 H20 O6'
_chemical_formula_weight 356.36
_chemical_name_systematic
;
9-(3-furyl)-1,4,4a,5,9,10,10a,10b-octahydro-4-hydroxy-4a,10a-dimethyl-1,4-
etheno-3H,7H-benzo[1,2-c:3,4-c']dipyran-3,7-dione
;
_space_group_IT_number 19
_symmetry_cell_setting orthorhombic
_symmetry_space_group_name_Hall 'P 2ac 2ab'
_symmetry_space_group_name_H-M 'P 21 21 21'
_audit_creation_method SHELXL
_cell_angle_alpha 90.00
_cell_angle_beta 90.00
_cell_angle_gamma 90.00
_cell_formula_units_Z 4
_cell_length_a 7.2694(11)
_cell_length_b 9.649(2)
_cell_length_c 25.045(4)
_cell_measurement_reflns_used 40
_cell_measurement_temperature 293(2)
_cell_measurement_theta_max 12.53
_cell_measurement_theta_min 5.41
_cell_volume 1756.7(5)
_computing_cell_refinement XSCANS
_computing_data_collection 'XSCANS (Siemens, 1994)'
_computing_data_reduction XSCANS
_computing_molecular_graphics SHELXTL/PC
_computing_publication_material 'SHELXL93 and PARST (Nardelli, 1995)'
_computing_structure_refinement 'SHELXL93 (Sheldrick, 1993)'
_computing_structure_solution 'SHELXTL/PC (Sheldrick, 1990)'
_diffrn_ambient_temperature 293(2)
_diffrn_measurement_device 'Siemens P4 diffractometer'
_diffrn_measurement_method '\q/2\q scans'
_diffrn_radiation_monochromator graphite
_diffrn_radiation_source 'fine-focus sealed tube'
_diffrn_radiation_type MoK\a
_diffrn_radiation_wavelength 0.71073
_diffrn_reflns_av_R_equivalents 0.026
_diffrn_reflns_av_sigmaI/netI 0.068
_diffrn_reflns_limit_h_max 9
_diffrn_reflns_limit_h_min -1
_diffrn_reflns_limit_k_max 12
_diffrn_reflns_limit_k_min -1
_diffrn_reflns_limit_l_max 32
_diffrn_reflns_limit_l_min -1
_diffrn_reflns_number 3068
_diffrn_reflns_theta_max 27.49
_diffrn_reflns_theta_min 2.26
_diffrn_standards_decay_% <3
_diffrn_standards_interval_count 97
_diffrn_standards_number 3
_exptl_absorpt_coefficient_mu 0.100
_exptl_absorpt_correction_type none
_exptl_crystal_colour colourless
_exptl_crystal_density_diffrn 1.347
_exptl_crystal_density_meas ?
_exptl_crystal_description block
_exptl_crystal_F_000 752
_exptl_crystal_size_max 0.58
_exptl_crystal_size_mid 0.36
_exptl_crystal_size_min 0.30
_refine_diff_density_max 0.618
_refine_diff_density_min -0.213
_refine_ls_abs_structure_details 'Flack (1983)'
_refine_ls_abs_structure_Flack 0(2)
_refine_ls_extinction_coef 0.0052(18)
_refine_ls_extinction_method SHELXL93
_refine_ls_goodness_of_fit_all 0.912
_refine_ls_goodness_of_fit_obs 1.093
_refine_ls_hydrogen_treatment 'H atoms: see text'
_refine_ls_matrix_type full
_refine_ls_number_parameters 238
_refine_ls_number_reflns 2854
_refine_ls_number_restraints 0
_refine_ls_restrained_S_all 0.912
_refine_ls_restrained_S_obs 1.093
_refine_ls_R_factor_all 0.088
_refine_ls_R_factor_obs 0.053
_refine_ls_shift/esd_max 0.000
_refine_ls_shift/esd_mean 0.000
_refine_ls_structure_factor_coef Fsqd
_refine_ls_weighting_details 'w = 1/[\s^2^(Fo^2^)+(0.0791P)^2^] where P=(Fo^2^+2Fc^2^)/3'
_refine_ls_weighting_scheme calc
_refine_ls_wR_factor_all 0.142
_refine_ls_wR_factor_obs 0.129
_reflns_number_observed 1720
_reflns_number_total 2854
_reflns_observed_criterion I>2\s(I)
_cod_data_source_file ha1216.cif
_cod_data_source_block samnori
_cod_depositor_comments
;
The following automatic conversions were performed:

'_exptl_crystal_density_meas' value 'not measured' was changed to '?'
- the value is perceived as not measured.

Automatic conversion script
Id: cif_fix_values 3008 2015-01-20 13:52:24Z robertas 

The following automatic conversions were performed:

'_refine_ls_weighting_scheme' value 'calc w =
1/[\s^2^(Fo^2^)+(0.0791P)^2^] where P=(Fo^2^+2Fc^2^)/3' was changed
to 'calc'. New tag '_refine_ls_weighting_details' was created. The
value of the new tag was set to 'w = 1/[\s^2^(Fo^2^)+(0.0791P)^2^]
where P=(Fo^2^+2Fc^2^)/3'.

Automatic conversion script
Id: cif_fix_values 3143 2015-03-26 13:38:13Z robertas 
;
_cod_database_code 2007828
_cod_database_fobs_code 2007828

loop_
_symmetry_equiv_pos_as_xyz
'x, y, z'
'x+1/2, -y+1/2, -z'
'-x, y+1/2, -z+1/2'
'-x+1/2, -y, z+1/2'

loop_
_atom_site_aniso_label
_atom_site_aniso_U_11
_atom_site_aniso_U_22
_atom_site_aniso_U_33
_atom_site_aniso_U_12
_atom_site_aniso_U_13
_atom_site_aniso_U_23
O1 0.062(2) 0.0362(12) 0.0375(12) 0.0014(14) 0.0078(14) -0.0037(11)
O2 0.076(2) 0.049(2) 0.055(2) -0.001(2) 0.029(2) 0.0018(13)
O3 0.054(2) 0.0494(15) 0.0349(12) -0.0018(14) -0.0084(13) 0.0102(12)
O4 0.228(6) 0.134(4) 0.112(3) 0.046(5) 0.022(4) 0.080(3)
O5 0.076(2) 0.052(2) 0.0351(12) 0.003(2) -0.0127(15) -0.0024(12)
O6 0.078(2) 0.0483(15) 0.0499(14) -0.004(2) -0.018(2) -0.0149(13)
C1 0.059(3) 0.034(2) 0.036(2) -0.012(2) 0.000(2) -0.004(2)
C2 0.071(3) 0.052(2) 0.040(2) -0.031(2) -0.003(2) -0.010(2)
C3 0.061(3) 0.063(3) 0.040(2) -0.025(3) -0.020(2) 0.001(2)
C4 0.045(2) 0.040(2) 0.029(2) -0.007(2) -0.005(2) 0.004(2)
C5 0.036(2) 0.038(2) 0.0290(15) -0.004(2) 0.000(2) 0.001(2)
C6 0.052(2) 0.036(2) 0.037(2) -0.006(2) -0.006(2) 0.004(2)
C7 0.059(3) 0.035(2) 0.041(2) -0.012(2) -0.007(2) -0.007(2)
C8 0.040(2) 0.041(2) 0.0317(14) -0.005(2) -0.004(2) -0.003(2)
C9 0.038(2) 0.036(2) 0.0299(15) -0.003(2) -0.005(2) 0.0019(14)
C10 0.031(2) 0.034(2) 0.036(2) -0.007(2) 0.001(2) 0.0023(15)
C11 0.050(2) 0.038(2) 0.038(2) -0.002(2) 0.001(2) 0.003(2)
C12 0.052(2) 0.050(2) 0.040(2) 0.009(2) -0.009(2) 0.002(2)
C13 0.069(3) 0.057(2) 0.040(2) 0.007(3) -0.008(2) 0.007(2)
C14 0.091(4) 0.076(3) 0.081(3) 0.005(4) 0.024(3) 0.023(3)
C15 0.136(6) 0.081(4) 0.062(3) -0.010(4) 0.020(4) 0.017(3)
C16 0.164(7) 0.140(6) 0.116(5) 0.075(6) 0.040(5) 0.079(5)
C17 0.043(2) 0.052(2) 0.036(2) 0.000(2) -0.010(2) -0.004(2)
C18 0.061(3) 0.037(2) 0.0275(15) -0.004(2) 0.004(2) -0.006(2)
C19 0.050(2) 0.060(2) 0.047(2) 0.014(2) 0.001(2) 0.007(2)
C20 0.039(2) 0.055(2) 0.040(2) 0.000(2) 0.004(2) 0.004(2)

loop_
_atom_site_label
_atom_site_fract_x
_atom_site_fract_y
_atom_site_fract_z
_atom_site_U_iso_or_equiv
_atom_site_thermal_displace_type
_atom_site_calc_flag
_atom_site_refinement_flags
_atom_site_occupancy
_atom_site_disorder_group
_atom_site_type_symbol
O1 0.9855(4) 0.5174(2) 0.78129(9) 0.0451(7) Uani d . 1 . O
O2 1.0619(4) 0.6758(3) 0.72116(11) 0.0598(8) Uani d . 1 . O
O3 0.7290(4) 0.8136(3) 0.73422(9) 0.0462(7) Uani d . 1 . O
H3A 0.8099(4) 0.8723(3) 0.73731(9) 0.069 Uiso calc R 1 . H
O4 1.0648(11) 0.2469(6) 1.0950(2) 0.158(2) Uani d . 1 . O
O5 1.0457(4) 0.6542(3) 1.01608(9) 0.0543(8) Uani d . 1 . O
O6 1.0162(4) 0.8779(3) 1.00763(10) 0.0586(8) Uani d . 1 . O
C1 0.8353(6) 0.4821(4) 0.81937(14) 0.0433(9) Uani d . 1 . C
H1A 0.8611(6) 0.3941(4) 0.83745(14) 0.052 Uiso calc R 1 . H
C2 0.6613(7) 0.4734(4) 0.78848(15) 0.0542(12) Uani d . 1 . C
H2A 0.5853(7) 0.3958(4) 0.78853(15) 0.065 Uiso calc R 1 . H
C3 0.6248(6) 0.5881(5) 0.76063(15) 0.0545(11) Uani d . 1 . C
H3B 0.5212(6) 0.5981(5) 0.73916(15) 0.065 Uiso calc R 1 . H
C4 0.7687(5) 0.7006(4) 0.76743(13) 0.0381(9) Uani d . 1 . C
C5 0.7787(5) 0.7382(4) 0.82873(13) 0.0342(8) Uani d . 1 . C
C6 0.9262(5) 0.8495(3) 0.83855(13) 0.0414(9) Uani d . 1 . C
H6A 1.0386(5) 0.8249(3) 0.81999(13) 0.050 Uiso calc R 1 . H
H6B 0.8841(5) 0.9381(3) 0.82489(13) 0.050 Uiso calc R 1 . H
C7 0.9626(6) 0.8606(4) 0.89727(14) 0.0452(10) Uani d . 1 . C
H7A 0.9708(6) 0.9476(4) 0.91306(14) 0.054 Uiso calc R 1 . H
C8 0.9831(5) 0.7480(4) 0.92706(12) 0.0374(8) Uani d . 1 . C
C9 0.9792(5) 0.6050(3) 0.90167(12) 0.0344(8) Uani d . 1 . C
C10 0.8205(5) 0.6014(4) 0.86012(13) 0.0336(8) Uani d . 1 . C
H10A 0.7090(5) 0.5820(4) 0.88078(13) 0.040 Uiso calc R 1 . H
C11 0.9404(5) 0.4984(4) 0.94551(13) 0.0417(9) Uani d . 1 . C
H11A 0.8140(5) 0.5082(4) 0.95734(13) 0.050 Uiso calc R 1 . H
H11B 0.9549(5) 0.4059(4) 0.93094(13) 0.050 Uiso calc R 1 . H
C12 1.0674(6) 0.5154(4) 0.99285(14) 0.0471(10) Uani d . 1 . C
H12A 1.1950(6) 0.5030(4) 0.98118(14) 0.057 Uiso calc R 1 . H
C13 1.0266(6) 0.4160(5) 1.03728(15) 0.0554(11) Uani d . 1 . C
C14 0.8774(8) 0.4079(6) 1.0707(2) 0.082(2) Uani d . 1 . C
H14A 0.7753(8) 0.4659(6) 1.0694(2) 0.099 Uiso calc R 1 . H
C15 0.9008(11) 0.3048(6) 1.1052(2) 0.093(2) Uani d . 1 . C
H15A 0.8185(11) 0.2778(6) 1.1316(2) 0.112 Uiso calc R 1 . H
C16 1.1427(12) 0.3195(8) 1.0541(3) 0.140(3) Uani d . 1 . C
H16A 1.2595(12) 0.3037(8) 1.0402(3) 0.168 Uiso calc R 1 . H
C17 1.0157(5) 0.7659(4) 0.98549(13) 0.0439(9) Uani d . 1 . C
C18 0.9510(6) 0.6348(4) 0.75312(13) 0.0417(9) Uani d . 1 . C
C19 0.5938(6) 0.7980(4) 0.8460(2) 0.0525(10) Uani d . 1 . C
H19A 0.5964(14) 0.817(3) 0.8836(3) 0.079 Uiso calc R 1 . H
H19D 0.4981(7) 0.7323(12) 0.8384(9) 0.079 Uiso calc R 1 . H
H19B 0.5707(17) 0.8823(15) 0.8267(8) 0.079 Uiso calc R 1 . H
C20 1.1730(5) 0.5773(4) 0.87817(14) 0.0447(10) Uani d . 1 . C
H20A 1.2644(5) 0.594(2) 0.9051(3) 0.067 Uiso calc R 1 . H
H20B 1.1937(14) 0.6379(18) 0.8483(6) 0.067 Uiso calc R 1 . H
H20C 1.1809(12) 0.4827(8) 0.8666(9) 0.067 Uiso calc R 1 . H

loop_
_atom_type_symbol
_atom_type_description
_atom_type_scat_dispersion_real
_atom_type_scat_dispersion_imag
_atom_type_scat_source
C C 0.0033 0.0016 'International Tables Vol C Tables 4.2.6.8 and 6.1.1.4'
H H 0.0000 0.0000 'International Tables Vol C Tables 4.2.6.8 and 6.1.1.4'
O O 0.0106 0.0060 'International Tables Vol C Tables 4.2.6.8 and 6.1.1.4'

loop_
_geom_angle_atom_site_label_1
_geom_angle_atom_site_label_2
_geom_angle_atom_site_label_3
_geom_angle
C18 O1 C1 112.9(3)
C15 O4 C16 107.4(5)
C17 O5 C12 121.6(2)
C2 C1 O1 107.7(3)
C2 C1 C10 109.1(3)
O1 C1 C10 107.7(3)
C3 C2 C1 113.2(4)
C2 C3 C4 113.4(3)
O3 C4 C18 111.5(3)
O3 C4 C3 110.4(3)
C18 C4 C3 106.1(3)
O3 C4 C5 114.1(3)
C18 C4 C5 106.6(3)
C3 C4 C5 107.8(3)
C19 C5 C6 107.7(3)
C19 C5 C10 110.4(3)
C6 C5 C10 111.9(3)
C19 C5 C4 108.8(3)
C6 C5 C4 110.4(3)
C10 C5 C4 107.7(3)
C7 C6 C5 109.3(3)
C8 C7 C6 120.9(3)
C7 C8 C17 118.3(3)
C7 C8 C9 120.4(3)
C17 C8 C9 121.2(3)
C8 C9 C11 108.3(3)
C8 C9 C20 107.4(3)
C11 C9 C20 108.9(3)
C8 C9 C10 108.3(3)
C11 C9 C10 109.2(3)
C20 C9 C10 114.6(3)
C1 C10 C9 114.1(3)
C1 C10 C5 108.1(3)
C9 C10 C5 117.5(3)
C12 C11 C9 112.2(3)
O5 C12 C13 105.6(3)
O5 C12 C11 110.1(3)
C13 C12 C11 113.1(3)
C16 C13 C14 105.6(5)
C16 C13 C12 124.0(5)
C14 C13 C12 130.2(4)
C15 C14 C13 109.7(6)
C14 C15 O4 107.6(5)
C13 C16 O4 109.6(7)
O6 C17 O5 117.0(3)
O6 C17 C8 123.5(3)
O5 C17 C8 119.5(3)
O2 C18 O1 119.8(4)
O2 C18 C4 127.4(3)
O1 C18 C4 112.9(3)

loop_
_geom_bond_atom_site_label_1
_geom_bond_atom_site_label_2
_geom_bond_site_symmetry_2
_geom_bond_distance
_geom_bond_publ_flag
O1 C18 . 1.358(4) yes
O1 C1 . 1.489(4) yes
O2 C18 . 1.203(4) yes
O3 C4 . 1.402(4) yes
O4 C15 . 1.341(8) yes
O4 C16 . 1.363(8) yes
O5 C17 . 1.341(4) yes
O5 C12 . 1.469(4) yes
O6 C17 . 1.214(4) yes
C1 C2 . 1.486(6) yes
C1 C10 . 1.542(5) yes
C2 C3 . 1.335(6) yes
C3 C4 . 1.517(5) yes
C4 C18 . 1.512(5) yes
C4 C5 . 1.579(4) yes
C5 C19 . 1.525(5) yes
C5 C6 . 1.538(5) yes
C5 C10 . 1.566(5) yes
C6 C7 . 1.498(5) yes
C7 C8 . 1.327(5) yes
C8 C17 . 1.492(4) yes
C8 C9 . 1.520(5) yes
C9 C11 . 1.531(5) yes
C9 C20 . 1.550(5) yes
C9 C10 . 1.554(5) yes
C11 C12 . 1.512(5) yes
C12 C13 . 1.499(5) yes
C13 C16 . 1.326(7) yes
C13 C14 . 1.371(6) yes
C14 C15 . 1.329(7) yes

loop_
_geom_hbond_atom_site_label_D
_geom_hbond_atom_site_label_H
_geom_hbond_atom_site_label_A
_geom_hbond_site_symmetry_A
_geom_hbond_distance_DH
_geom_hbond_distance_HA
_geom_hbond_distance_DA
_geom_hbond_angle_DHA
_geom_hbond_publ_flag
O3 H3A O1 3_756 0.820(4) 2.095(4) 2.885(4) 161.7(3) yes
C2 H2A O3 3_646 0.931(6) 2.485(6) 3.279(6) 143.4(5) yes
C11 H11A O6 2_467 0.970(5) 2.581(5) 3.509(5) 160.0(4) no
C19 H19A O5 2_467 0.960(10) 2.555(8) 3.502(5) 169.5(13) no

loop_
_geom_torsion_atom_site_label_1
_geom_torsion_atom_site_label_2
_geom_torsion_atom_site_label_3
_geom_torsion_atom_site_label_4
_geom_torsion
C18 O1 C1 C2 55.4(4)
C18 O1 C1 C10 -62.2(4)
O1 C1 C2 C3 -55.3(4)
C10 C1 C2 C3 61.4(4)
C1 C2 C3 C4 -0.4(5)
C2 C3 C4 O3 175.7(3)
C2 C3 C4 C18 54.8(4)
C2 C3 C4 C5 -59.2(4)
O3 C4 C5 C19 59.5(4)
C18 C4 C5 C19 -177.0(3)
C3 C4 C5 C19 -63.4(4)
O3 C4 C5 C6 -58.5(4)
C18 C4 C5 C6 65.0(4)
C3 C4 C5 C6 178.6(3)
O3 C4 C5 C10 179.1(3)
C18 C4 C5 C10 -57.4(4)
C3 C4 C5 C10 56.2(4)
C19 C5 C6 C7 73.9(4)
C10 C5 C6 C7 -47.6(4)
C4 C5 C6 C7 -167.5(3)
C5 C6 C7 C8 44.9(5)
C6 C7 C8 C17 -178.9(4)
C6 C7 C8 C9 2.9(6)
C7 C8 C9 C11 -161.0(4)
C17 C8 C9 C11 20.9(5)
C7 C8 C9 C20 81.5(4)
C17 C8 C9 C20 -96.5(4)
C7 C8 C9 C10 -42.8(5)
C17 C8 C9 C10 139.2(3)
C2 C1 C10 C9 169.7(3)
O1 C1 C10 C9 -73.7(3)
C2 C1 C10 C5 -57.6(4)
O1 C1 C10 C5 59.0(4)
C8 C9 C10 C1 162.2(3)
C11 C9 C10 C1 -80.1(3)
C20 C9 C10 C1 42.4(4)
C8 C9 C10 C5 34.2(4)
C11 C9 C10 C5 151.9(3)
C20 C9 C10 C5 -85.6(4)
C19 C5 C10 C1 118.4(3)
C6 C5 C10 C1 -121.7(3)
C4 C5 C10 C1 -0.2(4)
C19 C5 C10 C9 -110.8(3)
C6 C5 C10 C9 9.2(4)
C4 C5 C10 C9 130.6(3)
C8 C9 C11 C12 -50.8(4)
C20 C9 C11 C12 65.7(4)
C10 C9 C11 C12 -168.5(3)
C17 O5 C12 C13 -159.1(4)
C17 O5 C12 C11 -36.7(5)
C9 C11 C12 O5 59.7(4)
C9 C11 C12 C13 177.5(3)
O5 C12 C13 C16 -122.8(6)
C11 C12 C13 C16 116.7(6)
O5 C12 C13 C14 52.5(6)
C11 C12 C13 C14 -68.0(6)
C16 C13 C14 C15 -2.7(7)
C12 C13 C14 C15 -178.6(4)
C13 C14 C15 O4 0.8(7)
C16 O4 C15 C14 1.4(8)
C14 C13 C16 O4 3.5(8)
C12 C13 C16 O4 179.8(5)
C15 O4 C16 C13 -3.1(9)
C12 O5 C17 O6 -173.5(4)
C12 O5 C17 C8 6.8(6)
C7 C8 C17 O6 3.5(7)
C9 C8 C17 O6 -178.4(4)
C7 C8 C17 O5 -176.8(4)
C9 C8 C17 O5 1.3(6)
C1 O1 C18 O2 179.5(3)
C1 O1 C18 C4 0.0(4)
O3 C4 C18 O2 6.3(5)
C3 C4 C18 O2 126.5(4)
C5 C4 C18 O2 -118.8(4)
O3 C4 C18 O1 -174.3(3)
C3 C4 C18 O1 -54.1(3)
C5 C4 C18 O1 60.6(4)

loop_
_cod_related_entry_id
_cod_related_entry_database
_cod_related_entry_code
1 ChemSpider 30652214
